data_2218651
loop_
_publ_author_name
'Feng, Mei-Li'
'Li, Yu-Feng'
'Liu, Shan'
'Yang, Hai-Yu'
'Zhu, Hong-Jun'

_publ_section_title
;
 2-Methyl-7-nitro-2,3-dihydro-1-benzofuran
;
_journal_coeditor_code CI2613
_journal_issue 7
_journal_name_full 'Acta Crystallographica Section E'
_journal_page_first o1281
_journal_paper_doi 10.1107/S1600536808017728
_journal_volume 64
_journal_year 2008
_chemical_formula_iupac 'C9 H9 N O3'
_chemical_formula_moiety 'C9 H9 N O3'
_chemical_formula_sum 'C9 H9 N O3'
_chemical_formula_weight 179.17
_chemical_name_systematic
;
2-Methyl-7-nitro-2,3-dihydro-1-benzofuran
;
_space_group_IT_number 61
_symmetry_cell_setting orthorhombic
_symmetry_space_group_name_Hall '-P 2ac 2ab'
_symmetry_space_group_name_H-M 'P b c a'
_atom_sites_solution_hydrogens geom
_atom_sites_solution_primary direct
_atom_sites_solution_secondary difmap
_audit_creation_method SHELXL-97
_cell_angle_alpha 90.00
_cell_angle_beta 90.00
_cell_angle_gamma 90.00
_cell_formula_units_Z 8
_cell_length_a 8.4250(17)
_cell_length_b 7.2260(14)
_cell_length_c 28.295(6)
_cell_measurement_reflns_used 25
_cell_measurement_temperature 298(2)
_cell_measurement_theta_max 13
_cell_measurement_theta_min 10
_cell_volume 1722.6(6)
_computing_cell_refinement 'CAD-4 Software (Enraf--Nonius, 1985)'
_computing_data_collection 'CAD-4 Software (Enraf--Nonius, 1985)'
_computing_data_reduction 'XCAD4 (Harms & Wocadlo, 1995)'
_computing_molecular_graphics 'SHELXTL (Sheldrick, 2008)'
_computing_publication_material 'SHELXTL (Sheldrick, 2008)'
_computing_structure_refinement 'SHELXL97 (Sheldrick, 2008)'
_computing_structure_solution 'SHELXS97 (Sheldrick, 2008)'
_diffrn_ambient_temperature 298(2)
_diffrn_measured_fraction_theta_full 0.998
_diffrn_measured_fraction_theta_max 0.998
_diffrn_measurement_device_type 'Enraf--Nonius CAD-4'
_diffrn_measurement_method \w/2\q
_diffrn_radiation_monochromator graphite
_diffrn_radiation_source 'fine-focus sealed tube'
_diffrn_radiation_type MoK\a
_diffrn_radiation_wavelength 0.71073
_diffrn_reflns_av_R_equivalents 0.0484
_diffrn_reflns_av_sigmaI/netI 0.0887
_diffrn_reflns_limit_h_max 10
_diffrn_reflns_limit_h_min 0
_diffrn_reflns_limit_k_max 8
_diffrn_reflns_limit_k_min -8
_diffrn_reflns_limit_l_max 33
_diffrn_reflns_limit_l_min 0
_diffrn_reflns_number 2977
_diffrn_reflns_theta_full 25.21
_diffrn_reflns_theta_max 25.21
_diffrn_reflns_theta_min 1.44
_diffrn_standards_decay_% 0
_diffrn_standards_interval_count 200
_diffrn_standards_interval_time 2h
_diffrn_standards_number 3
_exptl_absorpt_coefficient_mu 0.105
_exptl_absorpt_correction_T_max 0.9793
_exptl_absorpt_correction_T_min 0.9692
_exptl_absorpt_correction_type psi-scan
_exptl_absorpt_process_details '(North <i>et al.</i>,  1968)'
_exptl_crystal_colour colourless
_exptl_crystal_density_diffrn 1.382
_exptl_crystal_density_method 'not measured'
_exptl_crystal_description Block
_exptl_crystal_F_000 752
_exptl_crystal_size_max 0.30
_exptl_crystal_size_mid 0.20
_exptl_crystal_size_min 0.20
_refine_diff_density_max 0.321
_refine_diff_density_min -0.261
_refine_ls_extinction_method none
_refine_ls_goodness_of_fit_ref 1.011
_refine_ls_hydrogen_treatment constr
_refine_ls_matrix_type full
_refine_ls_number_parameters 118
_refine_ls_number_reflns 1551
_refine_ls_number_restraints 0
_refine_ls_restrained_S_all 1.011
_refine_ls_R_factor_all 0.1261
_refine_ls_R_factor_gt 0.0655
_refine_ls_shift/su_max 0.001
_refine_ls_shift/su_mean 0.000
_refine_ls_structure_factor_coef Fsqd
_refine_ls_weighting_details 'calc w=1/[\s^2^(Fo^2^)+(0.06P)^2^+1.5P] where P=(Fo^2^+2Fc^2^)/3'
_refine_ls_weighting_scheme calc
_refine_ls_wR_factor_gt 0.1483
_refine_ls_wR_factor_ref 0.1823
_reflns_number_gt 829
_reflns_number_total 1551
_reflns_threshold_expression I>2\s(I)
_cod_data_source_file ci2613.cif
_cod_data_source_block I
_cod_depositor_comments
;
The following automatic conversions were performed:
'_symmetry_cell_setting' value 'Orthorhombic' changed to 'orthorhombic'
according to '/home/saulius/struct/CIF-dictionaries/cif_core.dic'
dictionary named 'cif_core.dic' version 2.4.1 from 2010-06-29.

Automatic conversion script
Id: cif_fix_enum 1527 2010-12-29 10:47:43Z saulius 

The following automatic conversions were performed:

'_symmetry_cell_setting' value 'Orthorhombic' changed to
'orthorhombic' according to
/home/saulius/struct/CIF-dictionaries/cif_core.dic dictionary named
'cif_core.dic' version 2.4.1 from 2010-06-29.

Automatic conversion script
Id: cif_fix_values 1715 2011-07-08 13:25:40Z adriana 
;
_cod_database_code 2218651
_cod_database_fobs_code 2218651

loop_
_symmetry_equiv_pos_as_xyz
'x, y, z'
'-x+1/2, -y, z+1/2'
'-x, y+1/2, -z+1/2'
'x+1/2, -y+1/2, -z'
'-x, -y, -z'
'x-1/2, y, -z-1/2'
'x, -y-1/2, z-1/2'
'-x-1/2, y-1/2, z'

loop_
_atom_site_type_symbol
_atom_site_label
_atom_site_fract_x
_atom_site_fract_y
_atom_site_fract_z
_atom_site_U_iso_or_equiv
_atom_site_adp_type
_atom_site_calc_flag
_atom_site_refinement_flags
_atom_site_occupancy
N N 0.5181(3) 0.0623(5) 0.39917(10) 0.0581(8) Uani d . 1
O O1 0.2624(3) 0.0149(4) 0.32787(7) 0.0601(8) Uani d . 1
C C1 0.1077(6) 0.0403(8) 0.25775(16) 0.0970(16) Uani d . 1
H H1A 0.1909 -0.0204 0.2405 0.146 Uiso calc R 1
H H1B 0.1258 0.1715 0.2576 0.146 Uiso calc R 1
H H1C 0.0074 0.0140 0.2431 0.146 Uiso calc R 1
O O2 0.5612(3) 0.0409(5) 0.35839(9) 0.0867(10) Uani d . 1
C C2 0.1064(4) -0.0249(8) 0.30507(14) 0.0812(14) Uani d . 1
H H2A 0.0947 -0.1598 0.3038 0.097 Uiso calc R 1
O O3 0.6098(3) 0.0689(6) 0.43222(10) 0.0992(12) Uani d . 1
C C3 -0.0172(4) 0.0473(6) 0.33963(14) 0.0706(11) Uani d . 1
H H3A -0.0614 0.1638 0.3289 0.085 Uiso calc R 1
H H3B -0.1025 -0.0413 0.3438 0.085 Uiso calc R 1
C C4 0.0753(4) 0.0725(5) 0.38480(12) 0.0532(9) Uani d . 1
C C5 0.0285(4) 0.1112(5) 0.42971(13) 0.0634(10) Uani d . 1
H H5A -0.0788 0.1240 0.4368 0.076 Uiso calc R 1
C C6 0.1416(5) 0.1314(6) 0.46479(13) 0.0624(10) Uani d . 1
H H6A 0.1093 0.1557 0.4956 0.075 Uiso calc R 1
C C7 0.3000(4) 0.1164(5) 0.45498(12) 0.0560(9) Uani d . 1
H H7A 0.3747 0.1319 0.4789 0.067 Uiso calc R 1
C C8 0.3491(4) 0.0774(5) 0.40863(11) 0.0460(8) Uani d . 1
C C9 0.2360(4) 0.0537(4) 0.37377(11) 0.0459(8) Uani d . 1

loop_
_atom_site_aniso_label
_atom_site_aniso_U_11
_atom_site_aniso_U_22
_atom_site_aniso_U_33
_atom_site_aniso_U_12
_atom_site_aniso_U_13
_atom_site_aniso_U_23
N 0.0376(15) 0.085(2) 0.0513(17) -0.0068(16) -0.0090(16) 0.0044(16)
O1 0.0358(11) 0.104(2) 0.0411(12) 0.0006(13) -0.0058(12) -0.0061(12)
C1 0.066(3) 0.151(5) 0.074(3) -0.004(3) -0.022(3) 0.017(3)
O2 0.0389(13) 0.168(3) 0.0530(16) 0.0016(17) 0.0045(13) -0.0016(17)
C2 0.047(2) 0.134(4) 0.063(2) -0.004(2) -0.014(2) -0.002(3)
O3 0.0446(15) 0.176(3) 0.0773(19) -0.0046(19) -0.0248(16) -0.009(2)
C3 0.0399(19) 0.098(3) 0.074(3) -0.003(2) -0.009(2) -0.002(2)
C4 0.0313(16) 0.070(2) 0.058(2) 0.0012(16) 0.0062(16) 0.0053(18)
C5 0.044(2) 0.069(3) 0.077(3) 0.0068(18) 0.009(2) 0.004(2)
C6 0.069(2) 0.073(2) 0.0458(19) 0.006(2) 0.011(2) -0.0021(18)
C7 0.060(2) 0.061(2) 0.047(2) -0.0053(19) -0.0032(18) 0.0004(17)
C8 0.0352(17) 0.060(2) 0.0426(18) -0.0023(15) -0.0007(15) 0.0044(16)
C9 0.0375(16) 0.0554(19) 0.0447(17) -0.0043(15) -0.0028(16) 0.0030(16)

loop_
_atom_type_symbol
_atom_type_description
_atom_type_scat_dispersion_real
_atom_type_scat_dispersion_imag
_atom_type_scat_source
C C 0.0033 0.0016 'International Tables Vol C Tables 4.2.6.8 and 6.1.1.4'
H H 0.0000 0.0000 'International Tables Vol C Tables 4.2.6.8 and 6.1.1.4'
N N 0.0061 0.0033 'International Tables Vol C Tables 4.2.6.8 and 6.1.1.4'
O O 0.0106 0.0060 'International Tables Vol C Tables 4.2.6.8 and 6.1.1.4'

loop_
_geom_angle_atom_site_label_1
_geom_angle_atom_site_label_2
_geom_angle_atom_site_label_3
_geom_angle
O3 N O2 123.0(3)
O3 N C8 118.6(3)
O2 N C8 118.4(3)
C9 O1 C2 108.2(3)
C2 C1 H1A 109.5
C2 C1 H1B 109.5
H1A C1 H1B 109.5
C2 C1 H1C 109.5
H1A C1 H1C 109.5
H1B C1 H1C 109.5
C1 C2 O1 109.7(4)
C1 C2 C3 119.9(4)
O1 C2 C3 105.0(3)
C1 C2 H2A 107.2
O1 C2 H2A 107.2
C3 C2 H2A 107.2
C4 C3 C2 103.5(3)
C4 C3 H3A 111.1
C2 C3 H3A 111.1
C4 C3 H3B 111.1
C2 C3 H3B 111.1
H3A C3 H3B 109.0
C5 C4 C9 120.7(3)
C5 C4 C3 131.8(3)
C9 C4 C3 107.5(3)
C4 C5 C6 119.5(3)
C4 C5 H5A 120.3
C6 C5 H5A 120.3
C7 C6 C5 121.2(3)
C7 C6 H6A 119.4
C5 C6 H6A 119.4
C6 C7 C8 119.6(3)
C6 C7 H7A 120.2
C8 C7 H7A 120.2
C9 C8 C7 119.2(3)
C9 C8 N 122.3(3)
C7 C8 N 118.4(3)
O1 C9 C8 126.9(3)
O1 C9 C4 113.3(3)
C8 C9 C4 119.8(3)

loop_
_geom_bond_atom_site_label_1
_geom_bond_atom_site_label_2
_geom_bond_distance
N O3 1.214(4)
N O2 1.219(3)
N C8 1.453(4)
O1 C9 1.347(4)
O1 C2 1.492(4)
C1 C2 1.420(6)
C1 H1A 0.96
C1 H1B 0.96
C1 H1C 0.96
C2 C3 1.520(6)
C2 H2A 0.98
C3 C4 1.508(5)
C3 H3A 0.97
C3 H3B 0.97
C4 C5 1.360(5)
C4 C9 1.396(4)
C5 C6 1.384(5)
C5 H5A 0.93
C6 C7 1.367(5)
C6 H6A 0.93
C7 C8 1.404(4)
C7 H7A 0.93
C8 C9 1.382(4)

loop_
_geom_torsion_atom_site_label_1
_geom_torsion_atom_site_label_2
_geom_torsion_atom_site_label_3
_geom_torsion_atom_site_label_4
_geom_torsion
C9 O1 C2 C1 145.4(4)
C9 O1 C2 C3 15.4(4)
C1 C2 C3 C4 -139.3(4)
O1 C2 C3 C4 -15.5(5)
C2 C3 C4 C5 -170.7(4)
C2 C3 C4 C9 10.9(5)
C9 C4 C5 C6 -0.2(6)
C3 C4 C5 C6 -178.4(4)
C4 C5 C6 C7 1.2(6)
C5 C6 C7 C8 -0.8(6)
C6 C7 C8 C9 -0.4(5)
C6 C7 C8 N 180.0(3)
O3 N C8 C9 -173.7(3)
O2 N C8 C9 5.3(5)
O3 N C8 C7 5.9(5)
O2 N C8 C7 -175.1(3)
C2 O1 C9 C8 172.0(4)
C2 O1 C9 C4 -8.9(4)
C7 C8 C9 O1 -179.7(3)
N C8 C9 O1 0.0(6)
C7 C8 C9 C4 1.3(5)
N C8 C9 C4 -179.1(3)
C5 C4 C9 O1 179.8(3)
C3 C4 C9 O1 -1.6(4)
C5 C4 C9 C8 -1.0(6)
C3 C4 C9 C8 177.6(3)
